data_7212074
loop_
_publ_author_name
'Gjikaj, Mimoza'
'Leye, Johann-Christian'
'Xie, Tao'
'Brockner, Wolfgang'

_publ_section_title
;
 Structural and spectroscopic elucidation of imidazolium and pyridinium
 based hexachloridophosphates and niobates
;
_journal_issue 5
_journal_name_full CrystEngComm
_journal_page_first 1474
_journal_paper_doi 10.1039/b919368e
_journal_volume 12
_journal_year 2010
_chemical_formula_moiety '[C10NH16][PCl6]'
_chemical_formula_sum 'C10 H16 Cl6 N P'
_chemical_formula_weight 393.91
_chemical_name_common
;
1-butyl-4-methylpyridinium hexachloridophosphate
;
_chemical_name_systematic
;
1-butyl-4-methylpyridinium hexachloridophosphate
;
_space_group_IT_number 14
_symmetry_cell_setting monoclinic
_symmetry_space_group_name_Hall '-P 2ybc'
_symmetry_space_group_name_H-M 'P 1 21/c 1'
_atom_sites_solution_hydrogens geom
_atom_sites_solution_primary direct
_atom_sites_solution_secondary difmap
_audit_creation_method SHELXL-97
_cell_angle_alpha 90.00
_cell_angle_beta 101.548(9)
_cell_angle_gamma 90.00
_cell_formula_units_Z 4
_cell_length_a 14.6807(16)
_cell_length_b 7.2421(7)
_cell_length_c 16.1568(17)
_cell_measurement_reflns_used 28243
_cell_measurement_temperature 293(2)
_cell_measurement_theta_max 25.03
_cell_measurement_theta_min 0.998
_cell_volume 1683.0(3)
_computing_cell_refinement 'Stoe X-Area'
_computing_data_collection 'Stoe X-Area'
_computing_data_reduction 'Stoe X-Area'
_computing_molecular_graphics 'DIAMOND (Brandenburger, 1999)'
_computing_publication_material 'SHELXL-97 (Sheldrick, 1997)'
_computing_structure_refinement 'SHELXL-97 (Sheldrick, 1997)'
_computing_structure_solution 'SHELXS-97 (Sheldrick, 1990)'
_diffrn_ambient_temperature 293(2)
_diffrn_measured_fraction_theta_full 0.998
_diffrn_measured_fraction_theta_max 0.998
_diffrn_measurement_device_type 'STOE IPDS 2'
_diffrn_radiation_monochromator graphite
_diffrn_radiation_source 'fine-focus sealed tube'
_diffrn_radiation_type MoK\a
_diffrn_radiation_wavelength 0.71073
_diffrn_reflns_av_R_equivalents 0.0848
_diffrn_reflns_av_sigmaI/netI 0.0418
_diffrn_reflns_limit_h_max 17
_diffrn_reflns_limit_h_min -17
_diffrn_reflns_limit_k_max 8
_diffrn_reflns_limit_k_min -8
_diffrn_reflns_limit_l_max 19
_diffrn_reflns_limit_l_min -19
_diffrn_reflns_number 17331
_diffrn_reflns_theta_full 25.03
_diffrn_reflns_theta_max 25.03
_diffrn_reflns_theta_min 2.57
_exptl_absorpt_coefficient_mu 1.099
_exptl_absorpt_correction_type none
_exptl_crystal_colour colorless
_exptl_crystal_density_diffrn 1.555
_exptl_crystal_density_method 'not measured'
_exptl_crystal_description block
_exptl_crystal_F_000 800
_exptl_crystal_size_max 0.30
_exptl_crystal_size_mid 0.28
_exptl_crystal_size_min 0.24
_refine_diff_density_max 0.836
_refine_diff_density_min -0.486
_refine_diff_density_rms 0.073
_refine_ls_extinction_method none
_refine_ls_goodness_of_fit_ref 1.119
_refine_ls_hydrogen_treatment mixed
_refine_ls_matrix_type full
_refine_ls_number_parameters 195
_refine_ls_number_reflns 2977
_refine_ls_number_restraints 0
_refine_ls_restrained_S_all 1.119
_refine_ls_R_factor_all 0.0593
_refine_ls_R_factor_gt 0.0475
_refine_ls_shift/su_max 0.001
_refine_ls_shift/su_mean 0.000
_refine_ls_structure_factor_coef Fsqd
_refine_ls_weighting_details 'calc w=1/[\s^2^(Fo^2^)+(0.0388P)^2^+2.0945P] where P=(Fo^2^+2Fc^2^)/3'
_refine_ls_weighting_scheme calc
_refine_ls_wR_factor_gt 0.0992
_refine_ls_wR_factor_ref 0.1060
_reflns_number_gt 2488
_reflns_number_total 2977
_reflns_threshold_expression >2sigma(I)
_cod_data_source_file b919368e.txt
_cod_data_source_block C10H16Cl6NP
_cod_original_sg_symbol_H-M P21/c
_cod_database_code 7212074

loop_
_symmetry_equiv_pos_as_xyz
'x, y, z'
'-x, y+1/2, -z+1/2'
'-x, -y, -z'
'x, -y-1/2, z-1/2'

loop_
_atom_site_label
_atom_site_type_symbol
_atom_site_fract_x
_atom_site_fract_y
_atom_site_fract_z
_atom_site_U_iso_or_equiv
_atom_site_adp_type
_atom_site_occupancy
_atom_site_symmetry_multiplicity
_atom_site_calc_flag
_atom_site_refinement_flags
P P 0.21524(6) 0.80592(12) 0.05884(5) 0.0359(2) Uani 1 1 d .
Cl1 Cl 0.12505(9) 1.03485(15) 0.03046(7) 0.0634(3) Uani 1 1 d .
Cl2 Cl 0.19993(7) 0.80900(13) 0.18768(5) 0.0481(3) Uani 1 1 d .
Cl3 Cl 0.33291(8) 0.98588(18) 0.09051(7) 0.0677(4) Uani 1 1 d .
Cl4 Cl 0.09897(7) 0.62205(14) 0.02774(6) 0.0500(3) Uani 1 1 d .
Cl5 Cl 0.23222(7) 0.79694(14) -0.07015(5) 0.0484(3) Uani 1 1 d .
Cl6 Cl 0.30654(7) 0.57055(15) 0.08654(6) 0.0516(3) Uani 1 1 d .
N1 N 0.2785(2) 0.2761(4) 0.34491(19) 0.0433(7) Uani 1 1 d .
C2 C 0.2134(3) 0.2017(6) 0.3829(2) 0.0500(10) Uani 1 1 d .
C3 C 0.1242(3) 0.1773(6) 0.3399(2) 0.0490(10) Uani 1 1 d .
C4 C 0.0977(3) 0.2268(5) 0.2555(2) 0.0423(8) Uani 1 1 d .
C5 C 0.1661(3) 0.3091(6) 0.2196(3) 0.0503(10) Uani 1 1 d .
C6 C 0.2537(3) 0.3319(5) 0.2642(3) 0.0520(10) Uani 1 1 d .
C7 C 0.0026(4) 0.1919(8) 0.2050(4) 0.0621(12) Uani 1 1 d .
C8 C 0.3764(3) 0.2931(6) 0.3912(3) 0.0590(11) Uani 1 1 d .
H8A H 0.3770(3) 0.3438(19) 0.4439(18) 0.071 Uiso 1 1 calc R
H8B H 0.4078(12) 0.373(3) 0.3621(10) 0.071 Uiso 1 1 calc R
C9 C 0.4262(4) 0.1122(8) 0.4021(4) 0.0802(16) Uani 1 1 d .
H9A H 0.509(3) 0.1465(12) 0.4298(10) 0.096 Uiso 1 1 calc R
H9B H 0.3979(9) 0.029(3) 0.4581(18) 0.096 Uiso 1 1 calc R
C10 C 0.4231(4) -0.0111(8) 0.3358(4) 0.095(2) Uani 1 1 d .
H10A H 0.4468(10) 0.054(3) 0.2927(19) 0.114 Uiso 1 1 calc R
H10B H 0.358(3) -0.0343(12) 0.3132(11) 0.114 Uiso 1 1 calc R
C11 C 0.4685(4) -0.1892(7) 0.3447(4) 0.092(2) Uani 1 1 d .
H11A H 0.4571(5) -0.253(2) 0.289(2) 0.138 Uiso 1 1 calc R
H11B H 0.4433(9) -0.265(3) 0.3861(15) 0.138 Uiso 1 1 calc R
H11C H 0.536(2) -0.1720(9) 0.3650(9) 0.138 Uiso 1 1 calc R
H2 H 0.232(3) 0.169(6) 0.437(3) 0.064(13) Uiso 1 1 d .
H3 H 0.077(3) 0.134(7) 0.369(3) 0.076(15) Uiso 1 1 d .
H5 H 0.155(3) 0.342(6) 0.170(3) 0.056(13) Uiso 1 1 d .
H6 H 0.307(3) 0.389(7) 0.242(3) 0.070(14) Uiso 1 1 d .
H7A H -0.038(4) 0.180(8) 0.236(4) 0.086(19) Uiso 1 1 d .
H7C H -0.001(5) 0.073(11) 0.177(5) 0.14(3) Uiso 1 1 d .
H7B H -0.014(5) 0.283(10) 0.163(5) 0.13(3) Uiso 1 1 d .

loop_
_atom_site_aniso_label
_atom_site_aniso_U_11
_atom_site_aniso_U_22
_atom_site_aniso_U_33
_atom_site_aniso_U_23
_atom_site_aniso_U_13
_atom_site_aniso_U_12
P 0.0395(5) 0.0378(5) 0.0315(4) 0.0000(4) 0.0101(4) -0.0077(4)
Cl1 0.0854(8) 0.0505(6) 0.0571(6) 0.0102(5) 0.0211(6) 0.0186(5)
Cl2 0.0659(6) 0.0486(5) 0.0338(4) -0.0025(4) 0.0193(4) -0.0050(4)
Cl3 0.0740(7) 0.0793(8) 0.0486(6) -0.0022(5) 0.0095(5) -0.0454(6)
Cl4 0.0444(5) 0.0585(6) 0.0462(5) 0.0015(4) 0.0066(4) -0.0188(4)
Cl5 0.0588(6) 0.0561(6) 0.0325(4) 0.0022(4) 0.0146(4) -0.0091(4)
Cl6 0.0508(5) 0.0623(6) 0.0439(5) 0.0067(4) 0.0147(4) 0.0137(5)
N1 0.0555(19) 0.0327(15) 0.0411(16) -0.0047(13) 0.0084(14) 0.0068(14)
C2 0.068(3) 0.051(2) 0.0321(19) 0.0004(17) 0.0129(19) 0.015(2)
C3 0.061(3) 0.049(2) 0.041(2) 0.0062(17) 0.0204(19) 0.0102(19)
C4 0.055(2) 0.0306(17) 0.0421(19) -0.0002(14) 0.0117(17) 0.0097(16)
C5 0.069(3) 0.044(2) 0.038(2) 0.0114(18) 0.0104(19) 0.0031(19)
C6 0.064(3) 0.040(2) 0.053(2) 0.0074(18) 0.013(2) -0.0018(19)
C7 0.058(3) 0.066(3) 0.060(3) 0.000(2) 0.007(2) 0.007(2)
C8 0.065(3) 0.050(2) 0.058(3) -0.012(2) 0.003(2) 0.001(2)
C9 0.055(3) 0.073(3) 0.105(4) -0.032(3) 0.000(3) 0.011(2)
C10 0.069(3) 0.077(4) 0.125(5) -0.045(4) -0.014(3) 0.021(3)
C11 0.069(3) 0.064(3) 0.144(6) -0.036(3) 0.024(4) 0.009(3)

loop_
_atom_type_symbol
_atom_type_description
_atom_type_scat_dispersion_real
_atom_type_scat_dispersion_imag
_atom_type_scat_source
C C 0.0033 0.0016 'International Tables Vol C Tables 4.2.6.8 and 6.1.1.4'
Cl Cl 0.1484 0.1585 'International Tables Vol C Tables 4.2.6.8 and 6.1.1.4'
P P 0.1023 0.0942 'International Tables Vol C Tables 4.2.6.8 and 6.1.1.4'
N N 0.0061 0.0033 'International Tables Vol C Tables 4.2.6.8 and 6.1.1.4'
H H 0.0000 0.0000 'International Tables Vol C Tables 4.2.6.8 and 6.1.1.4'

loop_
_geom_angle_atom_site_label_1
_geom_angle_atom_site_label_2
_geom_angle_atom_site_label_3
_geom_angle
Cl1 P Cl2 91.13(5)
Cl1 P Cl3 90.85(6)
Cl2 P Cl3 89.88(5)
Cl1 P Cl4 90.09(6)
Cl2 P Cl4 90.04(5)
Cl3 P Cl4 179.06(7)
Cl1 P Cl5 90.15(5)
Cl2 P Cl5 178.70(7)
Cl3 P Cl5 90.32(5)
Cl4 P Cl5 89.74(5)
Cl1 P Cl6 179.35(7)
Cl2 P Cl6 89.33(5)
Cl3 P Cl6 89.62(6)
Cl4 P Cl6 89.44(5)
Cl5 P Cl6 89.40(5)
C6 N1 C2 118.9(4)
C6 N1 C8 120.7(4)
C2 N1 C8 120.4(3)
N1 C2 C3 121.0(4)
C2 C3 C4 121.2(4)
C3 C4 C5 115.9(4)
C3 C4 C7 122.7(4)
C5 C4 C7 121.3(4)
C6 C5 C4 121.2(4)
N1 C6 C5 121.6(4)
N1 C8 C9 112.8(4)
C10 C9 C8 122.2(5)
C9 C10 C11 123.6(6)

loop_
_geom_bond_atom_site_label_1
_geom_bond_atom_site_label_2
_geom_bond_distance
P Cl1 2.1140(14)
P Cl2 2.1382(12)
P Cl3 2.1425(13)
P Cl4 2.1438(12)
P Cl5 2.1488(12)
P Cl6 2.1592(14)
N1 C6 1.343(5)
N1 C2 1.348(5)
N1 C8 1.487(5)
C2 C3 1.365(6)
C3 C4 1.389(5)
C4 C5 1.390(6)
C4 C7 1.492(6)
C5 C6 1.353(6)
C8 C9 1.494(7)
C9 C10 1.389(7)
C10 C11 1.446(7)
